data_1516563
loop_
_publ_author_name
'Jin, Li-Mei'
'Lu, Hongjian'
'Cui, Yuan'
'Lizardi, Christopher L.'
'Arzua, Thiago N.'
'Wojtas, Lukasz'
'Cui, Xin'
'Zhang, X. Peter'

_publ_section_title
;
 Selective Radical Amination of Aldehydic C(sp(2))-H Bonds with Fluoroaryl
 Azides via Co(II)-Based Metalloradical Catalysis: Synthesis of
 N-Fluoroaryl Amides from Aldehydes under Neutral and Nonoxidative
 Conditions.
;
_journal_issue 6
_journal_name_full 'Chemical science (Royal Society of Chemistry : 2010)'
_journal_page_first 2422
_journal_page_last 2427
_journal_paper_doi 10.1039/C4SC00697F
_journal_volume 5
_journal_year 2014
_chemical_formula_sum 'C14 H12 F N O2'
_chemical_formula_weight 245.25
_chemical_name_systematic
; 
 ? 
;
_space_group_IT_number 14
_symmetry_cell_setting monoclinic
_symmetry_space_group_name_Hall '-P 2ybc'
_symmetry_space_group_name_H-M 'P 1 21/c 1'
_atom_sites_solution_hydrogens geom
_atom_sites_solution_primary direct
_atom_sites_solution_secondary difmap
_audit_creation_method SHELXL-97
_cell_angle_alpha 90.00
_cell_angle_beta 95.520(2)
_cell_angle_gamma 90.00
_cell_formula_units_Z 4
_cell_length_a 17.7553(6)
_cell_length_b 4.9562(2)
_cell_length_c 13.1145(4)
_cell_measurement_temperature 100(2)
_cell_volume 1148.71(7)
_computing_cell_refinement 'APEX2 (Bruker, 2010); SAINT (Bruker, 2009)'
_computing_data_collection 'APEX2 (Bruker, 2010)'
_computing_data_reduction 'SAINT (Bruker, 2009);XPREP(Sheldrick,2008)'
_computing_publication_material 'APEX2 (Bruker, 2010)'
_computing_structure_refinement 'SHELXL-97 (Sheldrick, 2008); OLEX2 (2009)'
_computing_structure_solution 'SHELXS-97 (Sheldrick, 2008)'
_diffrn_ambient_temperature 100(2)
_diffrn_measured_fraction_theta_full 0.994
_diffrn_measured_fraction_theta_max 0.994
_diffrn_measurement_device_type 'Bruker D8 Venture PHOTON 100 CMOS'
_diffrn_measurement_method 'omega scans'
_diffrn_radiation_type CuK\a
_diffrn_radiation_wavelength 1.54178
_diffrn_reflns_av_R_equivalents 0.0670
_diffrn_reflns_av_sigmaI/netI 0.0385
_diffrn_reflns_limit_h_max 21
_diffrn_reflns_limit_h_min -20
_diffrn_reflns_limit_k_max 5
_diffrn_reflns_limit_k_min -5
_diffrn_reflns_limit_l_max 15
_diffrn_reflns_limit_l_min -15
_diffrn_reflns_number 13588
_diffrn_reflns_theta_full 66.52
_diffrn_reflns_theta_max 66.52
_diffrn_reflns_theta_min 5.00
_diffrn_source 'INCOATEC Imus micro-focus source'
_exptl_absorpt_coefficient_mu 0.886
_exptl_absorpt_correction_T_max 0.9654
_exptl_absorpt_correction_T_min 0.8860
_exptl_absorpt_correction_type multi-scan
_exptl_crystal_colour colorless
_exptl_crystal_density_diffrn 1.418
_exptl_crystal_density_method 'not measured'
_exptl_crystal_description plate
_exptl_crystal_F_000 512
_exptl_crystal_size_max 0.14
_exptl_crystal_size_mid 0.12
_exptl_crystal_size_min 0.04
_refine_diff_density_max 0.187
_refine_diff_density_min -0.203
_refine_diff_density_rms 0.045
_refine_ls_extinction_method none
_refine_ls_goodness_of_fit_ref 1.031
_refine_ls_hydrogen_treatment mixed
_refine_ls_matrix_type full
_refine_ls_number_parameters 168
_refine_ls_number_reflns 2003
_refine_ls_number_restraints 0
_refine_ls_restrained_S_all 1.031
_refine_ls_R_factor_all 0.0475
_refine_ls_R_factor_gt 0.0358
_refine_ls_shift/su_max 0.000
_refine_ls_shift/su_mean 0.000
_refine_ls_structure_factor_coef Fsqd
_refine_ls_weighting_details 'calc w=1/[\s^2^(Fo^2^)+(0.0396P)^2^+0.5095P] where P=(Fo^2^+2Fc^2^)/3'
_refine_ls_weighting_scheme calc
_refine_ls_wR_factor_gt 0.0844
_refine_ls_wR_factor_ref 0.0907
_reflns_number_gt 1664
_reflns_number_total 2003
_reflns_threshold_expression >2sigma(I)
_cod_data_source_file c4sc00697f3.cif
_cod_data_source_block shelxl
_cod_depositor_comments 'Adding full bibliography for 1516563--1516564.cif.'
_cod_original_sg_symbol_H-M P21/c
_cod_database_code 1516563

loop_
_symmetry_equiv_pos_as_xyz
'x, y, z'
'-x, y+1/2, -z+1/2'
'-x, -y, -z'
'x, -y-1/2, z-1/2'

loop_
_atom_site_label
_atom_site_type_symbol
_atom_site_fract_x
_atom_site_fract_y
_atom_site_fract_z
_atom_site_U_iso_or_equiv
_atom_site_adp_type
_atom_site_occupancy
_atom_site_symmetry_multiplicity
_atom_site_calc_flag
_atom_site_refinement_flags
F1 F 0.59192(5) 0.6389(2) 0.44330(7) 0.0288(3) Uani 1 1 d .
O1 O 0.94033(6) 0.9331(2) 0.09886(8) 0.0202(3) Uani 1 1 d .
O2 O 0.75618(6) 1.3920(2) 0.44886(8) 0.0205(3) Uani 1 1 d .
N1 N 0.71401(7) 0.9588(3) 0.45146(10) 0.0164(3) Uani 1 1 d .
C1 C 0.92045(10) 0.7281(3) 0.02432(12) 0.0217(4) Uani 1 1 d .
H1A H 0.9209 0.5517 0.0582 0.033 Uiso 1 1 calc R
H1B H 0.9571 0.7279 -0.0270 0.033 Uiso 1 1 calc R
H1C H 0.8697 0.7642 -0.0093 0.033 Uiso 1 1 calc R
C2 C 0.89300(8) 0.9692(3) 0.17419(11) 0.0163(3) Uani 1 1 d .
C3 C 0.82813(9) 0.8181(3) 0.18347(11) 0.0168(3) Uani 1 1 d .
H3 H 0.8140 0.6779 0.1360 0.020 Uiso 1 1 calc R
C4 C 0.78406(9) 0.8741(3) 0.26284(12) 0.0166(3) Uani 1 1 d .
H4 H 0.7401 0.7692 0.2700 0.020 Uiso 1 1 calc R
C5 C 0.80329(9) 1.0815(3) 0.33190(12) 0.0153(3) Uani 1 1 d .
C6 C 0.75618(8) 1.1601(3) 0.41542(11) 0.0151(3) Uani 1 1 d .
C7 C 0.66375(8) 0.9826(3) 0.52886(12) 0.0154(3) Uani 1 1 d .
C8 C 0.60222(9) 0.8105(3) 0.52425(12) 0.0191(4) Uani 1 1 d .
C9 C 0.55168(9) 0.8066(3) 0.59739(13) 0.0240(4) Uani 1 1 d .
H9 H 0.5102 0.6845 0.5921 0.029 Uiso 1 1 calc R
C10 C 0.56252(10) 0.9844(3) 0.67887(13) 0.0231(4) Uani 1 1 d .
H10 H 0.5284 0.9852 0.7304 0.028 Uiso 1 1 calc R
C11 C 0.86918(9) 1.2297(3) 0.32170(12) 0.0184(3) Uani 1 1 d .
H11 H 0.8832 1.3711 0.3686 0.022 Uiso 1 1 calc R
C12 C 0.91395(9) 1.1727(3) 0.24416(12) 0.0187(4) Uani 1 1 d .
H12 H 0.9591 1.2723 0.2386 0.022 Uiso 1 1 calc R
C13 C 0.67389(9) 1.1609(3) 0.61081(12) 0.0189(4) Uani 1 1 d .
H13 H 0.7154 1.2825 0.6161 0.023 Uiso 1 1 calc R
C14 C 0.62301(9) 1.1606(3) 0.68522(12) 0.0214(4) Uani 1 1 d .
H14 H 0.6300 1.2832 0.7410 0.026 Uiso 1 1 calc R
H1 H 0.7208(10) 0.793(4) 0.4284(14) 0.023(5) Uiso 1 1 d .

loop_
_atom_site_aniso_label
_atom_site_aniso_U_11
_atom_site_aniso_U_22
_atom_site_aniso_U_33
_atom_site_aniso_U_23
_atom_site_aniso_U_13
_atom_site_aniso_U_12
F1 0.0280(5) 0.0305(6) 0.0290(6) -0.0140(4) 0.0080(4) -0.0122(4)
O1 0.0172(6) 0.0254(6) 0.0188(6) -0.0031(5) 0.0063(4) -0.0007(5)
O2 0.0273(6) 0.0108(6) 0.0249(6) -0.0018(4) 0.0090(5) -0.0012(5)
N1 0.0196(7) 0.0100(7) 0.0204(7) -0.0033(5) 0.0066(5) -0.0007(5)
C1 0.0255(9) 0.0197(8) 0.0208(8) -0.0008(7) 0.0072(7) 0.0033(7)
C2 0.0152(8) 0.0174(8) 0.0166(8) 0.0034(6) 0.0027(6) 0.0044(6)
C3 0.0201(8) 0.0141(8) 0.0160(8) 0.0003(6) 0.0010(6) 0.0015(6)
C4 0.0168(8) 0.0134(8) 0.0199(8) 0.0031(6) 0.0027(6) -0.0003(6)
C5 0.0187(8) 0.0102(7) 0.0170(8) 0.0034(6) 0.0018(6) 0.0024(6)
C6 0.0172(8) 0.0114(8) 0.0164(8) 0.0026(6) 0.0004(6) -0.0003(6)
C7 0.0163(8) 0.0125(7) 0.0176(8) 0.0022(6) 0.0034(6) 0.0015(6)
C8 0.0207(9) 0.0158(8) 0.0205(8) -0.0037(7) 0.0012(6) -0.0016(6)
C9 0.0197(9) 0.0227(9) 0.0305(9) -0.0013(7) 0.0076(7) -0.0055(7)
C10 0.0234(9) 0.0234(9) 0.0240(9) 0.0008(7) 0.0098(7) 0.0014(7)
C11 0.0208(8) 0.0142(8) 0.0199(8) -0.0006(6) 0.0011(6) -0.0022(6)
C12 0.0168(8) 0.0180(8) 0.0216(8) 0.0020(7) 0.0031(6) -0.0033(7)
C13 0.0204(8) 0.0147(8) 0.0219(8) -0.0011(6) 0.0040(6) -0.0019(6)
C14 0.0265(9) 0.0186(8) 0.0199(8) -0.0040(7) 0.0054(7) -0.0003(7)

loop_
_atom_type_symbol
_atom_type_description
_atom_type_scat_dispersion_real
_atom_type_scat_dispersion_imag
_atom_type_scat_source
C C 0.0181 0.0091 'International Tables Vol C Tables 4.2.6.8 and 6.1.1.4'
H H 0.0000 0.0000 'International Tables Vol C Tables 4.2.6.8 and 6.1.1.4'
F F 0.0727 0.0534 'International Tables Vol C Tables 4.2.6.8 and 6.1.1.4'
N N 0.0311 0.0180 'International Tables Vol C Tables 4.2.6.8 and 6.1.1.4'
O O 0.0492 0.0322 'International Tables Vol C Tables 4.2.6.8 and 6.1.1.4'

loop_
_geom_angle_atom_site_label_1
_geom_angle_atom_site_label_2
_geom_angle_atom_site_label_3
_geom_angle
C2 O1 C1 117.24(12)
C6 N1 C7 126.35(13)
C6 N1 H1 117.5(12)
C7 N1 H1 115.9(12)
O1 C1 H1A 109.5
O1 C1 H1B 109.5
H1A C1 H1B 109.5
O1 C1 H1C 109.5
H1A C1 H1C 109.5
H1B C1 H1C 109.5
O1 C2 C3 124.38(14)
O1 C2 C12 115.29(13)
C3 C2 C12 120.33(14)
C2 C3 C4 119.31(14)
C2 C3 H3 120.3
C4 C3 H3 120.3
C3 C4 C5 121.01(15)
C3 C4 H4 119.5
C5 C4 H4 119.5
C4 C5 C11 118.75(14)
C4 C5 C6 123.44(14)
C11 C5 C6 117.79(14)
O2 C6 N1 122.89(14)
O2 C6 C5 121.65(13)
N1 C6 C5 115.46(13)
C8 C7 C13 117.98(14)
C8 C7 N1 117.75(14)
C13 C7 N1 124.23(14)
F1 C8 C9 119.22(14)
F1 C8 C7 117.82(14)
C9 C8 C7 122.96(15)
C8 C9 C10 118.54(15)
C8 C9 H9 120.7
C10 C9 H9 120.7
C14 C10 C9 119.93(15)
C14 C10 H10 120.0
C9 C10 H10 120.0
C12 C11 C5 120.65(14)
C12 C11 H11 119.7
C5 C11 H11 119.7
C11 C12 C2 119.93(14)
C11 C12 H12 120.0
C2 C12 H12 120.0
C7 C13 C14 119.81(15)
C7 C13 H13 120.1
C14 C13 H13 120.1
C10 C14 C13 120.78(15)
C10 C14 H14 119.6
C13 C14 H14 119.6

loop_
_geom_bond_atom_site_label_1
_geom_bond_atom_site_label_2
_geom_bond_distance
F1 C8 1.3588(18)
O1 C2 1.3690(18)
O1 C1 1.4304(19)
O2 C6 1.2300(18)
N1 C6 1.359(2)
N1 C7 1.419(2)
N1 H1 0.89(2)
C1 H1A 0.9800
C1 H1B 0.9800
C1 H1C 0.9800
C2 C3 1.389(2)
C2 C12 1.390(2)
C3 C4 1.389(2)
C3 H3 0.9500
C4 C5 1.391(2)
C4 H4 0.9500
C5 C11 1.399(2)
C5 C6 1.492(2)
C7 C8 1.383(2)
C7 C13 1.389(2)
C8 C9 1.375(2)
C9 C10 1.384(2)
C9 H9 0.9500
C10 C14 1.381(2)
C10 H10 0.9500
C11 C12 1.379(2)
C11 H11 0.9500
C12 H12 0.9500
C13 C14 1.392(2)
C13 H13 0.9500
C14 H14 0.9500

loop_
_geom_torsion_atom_site_label_1
_geom_torsion_atom_site_label_2
_geom_torsion_atom_site_label_3
_geom_torsion_atom_site_label_4
_geom_torsion
C1 O1 C2 C3 1.0(2)
C1 O1 C2 C12 -179.21(13)
O1 C2 C3 C4 -179.59(13)
C12 C2 C3 C4 0.6(2)
C2 C3 C4 C5 1.0(2)
C3 C4 C5 C11 -1.6(2)
C3 C4 C5 C6 176.84(14)
C7 N1 C6 O2 1.4(2)
C7 N1 C6 C5 -178.74(13)
C4 C5 C6 O2 -151.66(15)
C11 C5 C6 O2 26.8(2)
C4 C5 C6 N1 28.5(2)
C11 C5 C6 N1 -153.07(14)
C6 N1 C7 C8 150.60(15)
C6 N1 C7 C13 -31.8(2)
C13 C7 C8 F1 179.15(14)
N1 C7 C8 F1 -3.1(2)
C13 C7 C8 C9 -0.8(2)
N1 C7 C8 C9 176.98(15)
F1 C8 C9 C10 -179.37(15)
C7 C8 C9 C10 0.5(3)
C8 C9 C10 C14 0.1(3)
C4 C5 C11 C12 0.5(2)
C6 C5 C11 C12 -178.01(14)
C5 C11 C12 C2 1.1(2)
O1 C2 C12 C11 178.51(14)
C3 C2 C12 C11 -1.6(2)
C8 C7 C13 C14 0.4(2)
N1 C7 C13 C14 -177.22(14)
C9 C10 C14 C13 -0.5(3)
C7 C13 C14 C10 0.2(2)
